data_1507199
loop_
_publ_author_name
'Castillo, Rafael R.'
'Aquino, Maurizio'
'Gandara, Zoila'
'Safir, Imad'
'Elkhayat, Zobida'
'Retailleau, Pascal'
'Arseniyadis, Sim\'eon'

_publ_section_title
;
 Diverging Pathways to Topologically Complex Polycyclic Bis-acetals and
 Their Ring System Interchange.
;
_journal_issue 6
_journal_name_full 'Organic letters'
_journal_page_first 1628
_journal_page_last 1631
_journal_paper_doi 10.1021/ol300388b
_journal_volume 14
_journal_year 2012
_chemical_formula_moiety 'C20 H22 O7'
_chemical_formula_sum 'C20 H22 O7'
_chemical_formula_weight 374.38
_chemical_name_systematic
; 
racemic (2S,4S,4aR,6R,6aS,10aS)-6-(benzo[d][1,3]dioxol-5-yl)
hexahydro-4H-2,6a-methano[1,3]dioxino[5,4-c]isobenzofuran-4-yl
acetate
;
_space_group_IT_number 2
_symmetry_cell_setting triclinic
_symmetry_space_group_name_Hall '-P 1'
_symmetry_space_group_name_H-M 'P -1'
_atom_sites_solution_hydrogens difmap
_atom_sites_solution_primary direct
_atom_sites_solution_secondary difmap
_audit_creation_method SHELXL-97
_cell_angle_alpha 80.484(6)
_cell_angle_beta 70.886(5)
_cell_angle_gamma 81.820(6)
_cell_formula_units_Z 2
_cell_length_a 8.0657(6)
_cell_length_b 10.0909(8)
_cell_length_c 11.7529(10)
_cell_measurement_reflns_used 1428
_cell_measurement_temperature 200(2)
_cell_measurement_theta_max 67.9
_cell_measurement_theta_min 6.8
_cell_volume 887.40(13)
_computing_cell_refinement 'CrystalClear-SM Expert 2.0 r4 (Rigaku, 2009)'
_computing_data_collection 'CrystalClear-SM Expert 2.0 r4 (Rigaku, 2009)'
_computing_data_reduction 'CrystalClear-SM Expert 2.0 r4 (Rigaku, 2009)'
_computing_molecular_graphics 'PLATON (Spek, 2003)'
_computing_publication_material 'SHELXL97 (Sheldrick, 2008)'
_computing_structure_refinement 'SHELXL97 (Sheldrick, 2008); CRYSTALBUILDER (Welter, 2006)'
_computing_structure_solution 'SHELXS97 (Sheldrick, 2008)'
_diffrn_ambient_temperature 200(2)
_diffrn_detector_type 'RAPID II large area curved imaging plate detector '
_diffrn_measured_fraction_theta_full 0.952
_diffrn_measured_fraction_theta_max 0.952
_diffrn_measurement_device_type 'Rigaku rapid II RAXIS conversion'
_diffrn_measurement_method 'profile data from \w-scans'
_diffrn_radiation_monochromator graphite
_diffrn_radiation_source 'fine-focus sealed tube'
_diffrn_radiation_type CuK\a
_diffrn_radiation_wavelength 1.54187
_diffrn_reflns_av_R_equivalents 0.0325
_diffrn_reflns_av_sigmaI/netI 0.0431
_diffrn_reflns_limit_h_max 9
_diffrn_reflns_limit_h_min -9
_diffrn_reflns_limit_k_max 7
_diffrn_reflns_limit_k_min -11
_diffrn_reflns_limit_l_max 10
_diffrn_reflns_limit_l_min -14
_diffrn_reflns_number 8093
_diffrn_reflns_theta_full 68.21
_diffrn_reflns_theta_max 68.21
_diffrn_reflns_theta_min 6.79
_exptl_absorpt_coefficient_mu 0.888
_exptl_absorpt_correction_T_max 1.000
_exptl_absorpt_correction_T_min 0.776
_exptl_absorpt_correction_type multi-scan
_exptl_absorpt_process_details 'FS_ABSCOR (Rigaku, 2009)'
_exptl_crystal_colour colourless
_exptl_crystal_density_diffrn 1.401
_exptl_crystal_density_method 'not measured'
_exptl_crystal_description platelet
_exptl_crystal_F_000 396
_exptl_crystal_size_max 0.58
_exptl_crystal_size_mid 0.15
_exptl_crystal_size_min 0.05
_refine_diff_density_max 0.283
_refine_diff_density_min -0.283
_refine_diff_density_rms 0.058
_refine_ls_extinction_coef 0.0042(8)
_refine_ls_extinction_expression Fc^*^=kFc[1+0.001xFc^2^\l^3^/sin(2\q)]^-1/4^
_refine_ls_extinction_method SHELXL
_refine_ls_goodness_of_fit_ref 1.108
_refine_ls_hydrogen_treatment constr
_refine_ls_matrix_type full
_refine_ls_number_parameters 246
_refine_ls_number_reflns 3088
_refine_ls_number_restraints 0
_refine_ls_restrained_S_all 1.108
_refine_ls_R_factor_all 0.0760
_refine_ls_R_factor_gt 0.0490
_refine_ls_shift/su_max 0.000
_refine_ls_shift/su_mean 0.000
_refine_ls_structure_factor_coef Fsqd
_refine_ls_weighting_details 'calc w=1/[\s^2^(Fo^2^)+(0.0607P)^2^+0.5673P] where P=(Fo^2^+2Fc^2^)/3'
_refine_ls_weighting_scheme calc
_refine_ls_wR_factor_gt 0.1174
_refine_ls_wR_factor_ref 0.1628
_reflns_number_gt 2016
_reflns_number_total 3088
_reflns_threshold_expression >2sigma(I)
_cod_data_source_file ol300388b_si_003.cif
_cod_data_source_block compound_4e
_cod_depositor_comments
;
The following automatic conversions were performed:

'_exptl_absorpt_correction_type' value 'Multi-scan' changed to
'multi-scan' according to
/home/saulius/struct/CIF-dictionaries/cif_core.dic dictionary named
'cif_core.dic' version 2.4.1 from 2010-06-29.

Automatic conversion script
Id: cif_fix_values 1715 2011-07-08 13:25:40Z adriana 
;
_cod_original_cell_volume 887.40(12)
_cod_database_code 1507199

loop_
_symmetry_equiv_pos_as_xyz
'x, y, z'
'-x, -y, -z'

loop_
_atom_site_label
_atom_site_type_symbol
_atom_site_fract_x
_atom_site_fract_y
_atom_site_fract_z
_atom_site_U_iso_or_equiv
_atom_site_adp_type
_atom_site_occupancy
_atom_site_symmetry_multiplicity
_atom_site_calc_flag
_atom_site_refinement_flags
O1 O 0.1708(2) 0.1732(2) 0.29194(16) 0.0431(5) Uani 1 1 d .
O2 O 0.0593(2) 0.2572(2) 0.13204(18) 0.0494(6) Uani 1 1 d .
O3 O 0.7003(3) 0.2475(3) -0.37813(18) 0.0648(7) Uani 1 1 d .
O4 O 0.9941(3) 0.1851(3) -0.39718(19) 0.0677(7) Uani 1 1 d .
O5 O -0.0361(2) 0.4226(2) 0.26356(17) 0.0514(6) Uani 1 1 d .
O6 O -0.2206(3) 0.5250(3) 0.1639(2) 0.0901(10) Uani 1 1 d .
O7 O 0.3962(2) 0.38653(19) 0.05065(16) 0.0445(5) Uani 1 1 d .
C1 C 0.3385(3) 0.1105(3) 0.1016(3) 0.0443(7) Uani 1 1 d .
H1A H 0.3507 0.1481 0.0162 0.053 Uiso 1 1 calc R
H1B H 0.3689 0.0117 0.1059 0.053 Uiso 1 1 calc R
C2 C 0.1510(4) 0.1442(3) 0.1842(3) 0.0437(7) Uani 1 1 d .
H2 H 0.0830 0.0636 0.2026 0.052 Uiso 1 1 calc R
C3 C 0.0912(4) 0.3839(3) 0.1518(2) 0.0440(7) Uani 1 1 d .
H3 H 0.0807 0.4529 0.0823 0.053 Uiso 1 1 calc R
C4 C 0.2688(3) 0.3846(3) 0.1687(2) 0.0412(7) Uani 1 1 d .
H4 H 0.2713 0.4665 0.2055 0.049 Uiso 1 1 calc R
C5 C 0.3175(3) 0.2553(3) 0.2472(2) 0.0400(7) Uani 1 1 d .
C6 C 0.3691(4) 0.2847(3) 0.3524(3) 0.0518(8) Uani 1 1 d .
H6A H 0.2611 0.3099 0.4180 0.062 Uiso 1 1 calc R
H6B H 0.4406 0.3627 0.3254 0.062 Uiso 1 1 calc R
C7 C 0.4741(4) 0.1646(4) 0.4026(3) 0.0635(10) Uani 1 1 d .
H7A H 0.5111 0.1906 0.4677 0.076 Uiso 1 1 calc R
H7B H 0.3992 0.0891 0.4379 0.076 Uiso 1 1 calc R
C8 C 0.6362(4) 0.1197(4) 0.3012(3) 0.0619(10) Uani 1 1 d .
H8A H 0.7105 0.1955 0.2655 0.074 Uiso 1 1 calc R
H8B H 0.7068 0.0446 0.3347 0.074 Uiso 1 1 calc R
C9 C 0.5811(4) 0.0739(3) 0.2036(3) 0.0514(8) Uani 1 1 d .
H9A H 0.5214 -0.0096 0.2378 0.062 Uiso 1 1 calc R
H9B H 0.6883 0.0511 0.1365 0.062 Uiso 1 1 calc R
C10 C 0.4583(3) 0.1774(3) 0.1512(2) 0.0380(6) Uani 1 1 d .
C11 C 0.5454(3) 0.2966(3) 0.0622(2) 0.0391(6) Uani 1 1 d .
H11 H 0.6107 0.3406 0.1026 0.047 Uiso 1 1 calc R
C12 C 0.6673(3) 0.2687(3) -0.0607(2) 0.0397(7) Uani 1 1 d .
C13 C 0.6056(3) 0.2770(3) -0.1605(2) 0.0431(7) Uani 1 1 d .
H13 H 0.4853 0.3029 -0.1541 0.052 Uiso 1 1 calc R
C14 C 0.7274(4) 0.2460(3) -0.2676(2) 0.0441(7) Uani 1 1 d .
C15 C 0.9025(4) 0.2088(3) -0.2789(3) 0.0483(8) Uani 1 1 d .
C16 C 0.9670(4) 0.2027(3) -0.1846(3) 0.0535(8) Uani 1 1 d .
H16 H 1.0883 0.1788 -0.1933 0.064 Uiso 1 1 calc R
C17 C 0.8454(4) 0.2334(3) -0.0743(3) 0.0478(8) Uani 1 1 d .
H17 H 0.8856 0.2301 -0.0063 0.057 Uiso 1 1 calc R
C18 C 0.8615(4) 0.1855(4) -0.4529(3) 0.0709(11) Uani 1 1 d .
H18A H 0.8464 0.0919 -0.4603 0.085 Uiso 1 1 calc R
H18B H 0.8956 0.2368 -0.5352 0.085 Uiso 1 1 calc R
C19 C -0.1846(4) 0.4967(3) 0.2557(3) 0.0509(8) Uani 1 1 d .
C20 C -0.2934(4) 0.5393(4) 0.3748(3) 0.0701(10) Uani 1 1 d .
H20A H -0.4034 0.5896 0.3673 0.084 Uiso 1 1 calc R
H20B H -0.2282 0.5971 0.4008 0.084 Uiso 1 1 calc R
H20C H -0.3206 0.4594 0.4352 0.084 Uiso 1 1 calc R

loop_
_atom_site_aniso_label
_atom_site_aniso_U_11
_atom_site_aniso_U_22
_atom_site_aniso_U_33
_atom_site_aniso_U_23
_atom_site_aniso_U_13
_atom_site_aniso_U_12
O1 0.0384(10) 0.0534(13) 0.0325(11) -0.0019(9) -0.0037(8) -0.0099(9)
O2 0.0447(11) 0.0588(14) 0.0499(12) -0.0140(10) -0.0198(9) -0.0017(10)
O3 0.0548(13) 0.099(2) 0.0353(12) -0.0108(12) -0.0109(10) 0.0051(12)
O4 0.0493(12) 0.100(2) 0.0427(13) -0.0151(12) -0.0007(10) 0.0020(12)
O5 0.0470(11) 0.0622(14) 0.0372(11) -0.0089(10) -0.0075(9) 0.0101(10)
O6 0.0674(16) 0.142(3) 0.0587(16) -0.0261(16) -0.0302(13) 0.0391(16)
O7 0.0427(10) 0.0463(12) 0.0357(11) 0.0012(9) -0.0044(8) -0.0018(9)
C1 0.0454(15) 0.0474(18) 0.0377(16) -0.0086(13) -0.0077(13) -0.0053(13)
C2 0.0439(15) 0.0459(18) 0.0420(16) -0.0105(13) -0.0120(13) -0.0036(13)
C3 0.0444(15) 0.0512(19) 0.0304(15) -0.0087(13) -0.0053(12) 0.0035(13)
C4 0.0432(15) 0.0435(17) 0.0326(15) -0.0065(12) -0.0048(12) -0.0047(13)
C5 0.0346(13) 0.0541(19) 0.0307(14) -0.0073(13) -0.0084(11) -0.0046(12)
C6 0.0494(16) 0.071(2) 0.0373(17) -0.0128(15) -0.0135(14) -0.0070(15)
C7 0.061(2) 0.091(3) 0.0405(18) -0.0056(18) -0.0217(16) -0.0031(19)
C8 0.0510(18) 0.081(3) 0.050(2) 0.0041(18) -0.0201(16) 0.0009(17)
C9 0.0460(16) 0.057(2) 0.0432(18) 0.0022(15) -0.0106(14) 0.0025(14)
C10 0.0385(13) 0.0412(16) 0.0305(14) -0.0024(12) -0.0077(11) -0.0014(12)
C11 0.0388(13) 0.0425(16) 0.0338(15) -0.0021(12) -0.0090(12) -0.0054(12)
C12 0.0386(14) 0.0445(17) 0.0317(15) 0.0008(12) -0.0065(12) -0.0071(12)
C13 0.0355(14) 0.0545(19) 0.0334(15) -0.0007(13) -0.0057(12) -0.0030(13)
C14 0.0444(15) 0.0506(18) 0.0333(15) -0.0001(13) -0.0095(12) -0.0041(13)
C15 0.0387(14) 0.059(2) 0.0371(16) -0.0045(14) 0.0010(12) -0.0033(13)
C16 0.0353(14) 0.070(2) 0.0492(19) -0.0033(16) -0.0079(13) -0.0026(14)
C17 0.0407(15) 0.059(2) 0.0421(17) 0.0000(14) -0.0122(13) -0.0090(14)
C18 0.062(2) 0.099(3) 0.045(2) -0.0174(19) -0.0083(17) 0.007(2)
C19 0.0413(15) 0.059(2) 0.0486(19) -0.0133(15) -0.0107(14) 0.0071(14)
C20 0.058(2) 0.082(3) 0.061(2) -0.024(2) -0.0054(17) 0.0105(18)

loop_
_atom_type_symbol
_atom_type_description
_atom_type_scat_dispersion_real
_atom_type_scat_dispersion_imag
_atom_type_scat_source
C C 0.0181 0.0091 'International Tables Vol C Tables 4.2.6.8 and 6.1.1.4'
H H 0.0000 0.0000 'International Tables Vol C Tables 4.2.6.8 and 6.1.1.4'
O O 0.0492 0.0322 'International Tables Vol C Tables 4.2.6.8 and 6.1.1.4'

loop_
_geom_angle_atom_site_label_1
_geom_angle_atom_site_label_2
_geom_angle_atom_site_label_3
_geom_angle
C2 O1 C5 102.61(19)
C3 O2 C2 114.6(2)
C14 O3 C18 105.0(2)
C15 O4 C18 105.0(2)
C19 O5 C3 117.4(2)
C4 O7 C11 107.33(19)
C2 C1 C10 104.7(2)
C2 C1 H1A 110.8
C10 C1 H1A 110.8
C2 C1 H1B 110.8
C10 C1 H1B 110.8
H1A C1 H1B 108.9
O1 C2 O2 110.2(2)
O1 C2 C1 105.4(2)
O2 C2 C1 112.7(2)
O1 C2 H2 109.5
O2 C2 H2 109.5
C1 C2 H2 109.5
O2 C3 O5 109.8(2)
O2 C3 C4 113.6(2)
O5 C3 C4 104.9(2)
O2 C3 H3 109.4
O5 C3 H3 109.4
C4 C3 H3 109.4
O7 C4 C3 106.6(2)
O7 C4 C5 107.2(2)
C3 C4 C5 112.3(2)
O7 C4 H4 110.2
C3 C4 H4 110.2
C5 C4 H4 110.2
O1 C5 C6 109.7(2)
O1 C5 C10 104.8(2)
C6 C5 C10 117.2(2)
O1 C5 C4 109.4(2)
C6 C5 C4 113.1(3)
C10 C5 C4 102.0(2)
C5 C6 C7 112.7(3)
C5 C6 H6A 109.0
C7 C6 H6A 109.0
C5 C6 H6B 109.0
C7 C6 H6B 109.0
H6A C6 H6B 107.8
C8 C7 C6 109.8(3)
C8 C7 H7A 109.7
C6 C7 H7A 109.7
C8 C7 H7B 109.7
C6 C7 H7B 109.7
H7A C7 H7B 108.2
C9 C8 C7 110.2(3)
C9 C8 H8A 109.6
C7 C8 H8A 109.6
C9 C8 H8B 109.6
C7 C8 H8B 109.6
H8A C8 H8B 108.1
C8 C9 C10 114.8(3)
C8 C9 H9A 108.6
C10 C9 H9A 108.6
C8 C9 H9B 108.6
C10 C9 H9B 108.6
H9A C9 H9B 107.5
C9 C10 C5 113.7(2)
C9 C10 C11 116.0(2)
C5 C10 C11 99.9(2)
C9 C10 C1 112.6(2)
C5 C10 C1 100.4(2)
C11 C10 C1 112.4(2)
O7 C11 C12 110.5(2)
O7 C11 C10 102.3(2)
C12 C11 C10 118.2(2)
O7 C11 H11 108.5
C12 C11 H11 108.5
C10 C11 H11 108.5
C17 C12 C13 119.9(3)
C17 C12 C11 118.5(2)
C13 C12 C11 121.6(2)
C14 C13 C12 116.8(3)
C14 C13 H13 121.6
C12 C13 H13 121.6
C13 C14 C15 122.5(3)
C13 C14 O3 127.9(3)
C15 C14 O3 109.6(2)
C16 C15 C14 122.0(3)
C16 C15 O4 128.1(3)
C14 C15 O4 109.8(3)
C15 C16 C17 116.5(3)
C15 C16 H16 121.7
C17 C16 H16 121.7
C12 C17 C16 122.2(3)
C12 C17 H17 118.9
C16 C17 H17 118.9
O4 C18 O3 107.8(3)
O4 C18 H18A 110.1
O3 C18 H18A 110.1
O4 C18 H18B 110.1
O3 C18 H18B 110.1
H18A C18 H18B 108.5
O6 C19 O5 123.4(3)
O6 C19 C20 125.3(3)
O5 C19 C20 111.2(3)
C19 C20 H20A 109.5
C19 C20 H20B 109.5
H20A C20 H20B 109.5
C19 C20 H20C 109.5
H20A C20 H20C 109.5
H20B C20 H20C 109.5

loop_
_geom_bond_atom_site_label_1
_geom_bond_atom_site_label_2
_geom_bond_distance
O1 C2 1.408(3)
O1 C5 1.446(3)
O2 C3 1.408(3)
O2 C2 1.432(3)
O3 C14 1.383(3)
O3 C18 1.434(4)
O4 C15 1.387(3)
O4 C18 1.425(4)
O5 C19 1.340(3)
O5 C3 1.451(3)
O6 C19 1.187(4)
O7 C4 1.429(3)
O7 C11 1.430(3)
C1 C2 1.532(4)
C1 C10 1.554(4)
C1 H1A 0.9900
C1 H1B 0.9900
C2 H2 1.0000
C3 C4 1.511(4)
C3 H3 1.0000
C4 C5 1.550(4)
C4 H4 1.0000
C5 C6 1.511(4)
C5 C10 1.542(4)
C6 C7 1.527(5)
C6 H6A 0.9900
C6 H6B 0.9900
C7 C8 1.525(4)
C7 H7A 0.9900
C7 H7B 0.9900
C8 C9 1.515(4)
C8 H8A 0.9900
C8 H8B 0.9900
C9 C10 1.530(4)
C9 H9A 0.9900
C9 H9B 0.9900
C10 C11 1.542(4)
C11 C12 1.503(4)
C11 H11 1.0000
C12 C17 1.392(4)
C12 C13 1.403(4)
C13 C14 1.372(4)
C13 H13 0.9500
C14 C15 1.377(4)
C15 C16 1.360(4)
C16 C17 1.397(4)
C16 H16 0.9500
C17 H17 0.9500
C18 H18A 0.9900
C18 H18B 0.9900
C19 C20 1.485(4)
C20 H20A 0.9800
C20 H20B 0.9800
C20 H20C 0.9800

loop_
_geom_torsion_atom_site_label_1
_geom_torsion_atom_site_label_2
_geom_torsion_atom_site_label_3
_geom_torsion_atom_site_label_4
_geom_torsion
C5 O1 C2 O2 -79.0(2)
C5 O1 C2 C1 42.8(3)
C3 O2 C2 O1 32.3(3)
C3 O2 C2 C1 -85.2(3)
C10 C1 C2 O1 -21.7(3)
C10 C1 C2 O2 98.5(3)
C2 O2 C3 O5 -89.8(3)
C2 O2 C3 C4 27.3(3)
C19 O5 C3 O2 -91.8(3)
C19 O5 C3 C4 145.7(3)
C11 O7 C4 C3 -138.9(2)
C11 O7 C4 C5 -18.4(3)
O2 C3 C4 O7 76.7(3)
O5 C3 C4 O7 -163.3(2)
O2 C3 C4 C5 -40.5(3)
O5 C3 C4 C5 79.5(3)
C2 O1 C5 C6 -174.5(2)
C2 O1 C5 C10 -47.9(2)
C2 O1 C5 C4 60.9(3)
O7 C4 C5 O1 -121.6(2)
C3 C4 C5 O1 -4.9(3)
O7 C4 C5 C6 115.7(2)
C3 C4 C5 C6 -127.5(2)
O7 C4 C5 C10 -11.1(3)
C3 C4 C5 C10 105.7(2)
O1 C5 C6 C7 76.9(3)
C10 C5 C6 C7 -42.4(4)
C4 C5 C6 C7 -160.6(2)
C5 C6 C7 C8 55.8(4)
C6 C7 C8 C9 -61.8(4)
C7 C8 C9 C10 54.6(4)
C8 C9 C10 C5 -39.7(3)
C8 C9 C10 C11 75.4(3)
C8 C9 C10 C1 -153.0(2)
O1 C5 C10 C9 -88.2(3)
C6 C5 C10 C9 33.6(4)
C4 C5 C10 C9 157.7(2)
O1 C5 C10 C11 147.5(2)
C6 C5 C10 C11 -90.7(3)
C4 C5 C10 C11 33.4(2)
O1 C5 C10 C1 32.3(2)
C6 C5 C10 C1 154.1(3)
C4 C5 C10 C1 -81.8(2)
C2 C1 C10 C9 114.7(3)
C2 C1 C10 C5 -6.6(3)
C2 C1 C10 C11 -111.9(2)
C4 O7 C11 C12 167.2(2)
C4 O7 C11 C10 40.5(3)
C9 C10 C11 O7 -168.3(2)
C5 C10 C11 O7 -45.6(2)
C1 C10 C11 O7 60.0(3)
C9 C10 C11 C12 70.1(3)
C5 C10 C11 C12 -167.3(2)
C1 C10 C11 C12 -61.6(3)
O7 C11 C12 C17 153.5(3)
C10 C11 C12 C17 -89.1(3)
O7 C11 C12 C13 -26.6(4)
C10 C11 C12 C13 90.7(3)
C17 C12 C13 C14 1.5(4)
C11 C12 C13 C14 -178.3(3)
C12 C13 C14 C15 -0.3(5)
C12 C13 C14 O3 -179.5(3)
C18 O3 C14 C13 -170.5(3)
C18 O3 C14 C15 10.2(4)
C13 C14 C15 C16 -1.2(5)
O3 C14 C15 C16 178.1(3)
C13 C14 C15 O4 -179.3(3)
O3 C14 C15 O4 0.0(4)
C18 O4 C15 C16 171.7(4)
C18 O4 C15 C14 -10.3(4)
C14 C15 C16 C17 1.4(5)
O4 C15 C16 C17 179.1(3)
C13 C12 C17 C16 -1.4(5)
C11 C12 C17 C16 178.5(3)
C15 C16 C17 C12 -0.1(5)
C15 O4 C18 O3 16.6(4)
C14 O3 C18 O4 -16.6(4)
C3 O5 C19 O6 4.4(5)
C3 O5 C19 C20 -174.6(3)
